data_1550520
loop_
_publ_author_name
'Gryl, Marlena'
'Rydz, Agnieszka'
'Wojnarska, Joanna'
'Krawczuk, Anna'
'Kozie\/l, Marcin'
'Seidler, Tomasz'
'Ostrowska, Katarzyna'
'Marzec, Monika'
'Stadnicka, Katarzyna Marta'

_publ_section_title
;
 Origin of chromic effects and crystal-to-crystal phase transition in the
 polymorphs of tyraminium violurate
;
_journal_coeditor_code YC5016
_journal_issue 2
_journal_name_full IUCrJ
_journal_page_first
;
;
_journal_paper_doi 10.1107/S2052252518017037
_journal_volume 6
_journal_year 2019
_chemical_formula_moiety 'C4 H2 N3 O4, C8 H12 N O, H2 O'
_chemical_formula_sum 'C12 H16 N4 O6'
_chemical_formula_weight 312.29
_chemical_name_common 'tyraminium violurate monohydrate'
_chemical_name_systematic
;
'2-(4-hydroxyphenyl)ethanaminium [(2,4,6-trioxotetrahydropyrimidin-5(2H)-ylidene)amino]oxidanide hydrate'
;
_space_group_crystal_system monoclinic
_space_group_IT_number 14
_space_group_name_Hall '-P 2ybc'
_space_group_name_H-M_alt 'P 1 21/c 1'
_symmetry_space_group_name_Hall '-P 2ybc'
_symmetry_space_group_name_H-M 'P 1 21/c 1'
_atom_sites_solution_hydrogens mixed
_audit_creation_method SHELXL-2017/1
_cell_angle_alpha 90
_cell_angle_beta 91.848(2)
_cell_angle_gamma 90
_cell_formula_units_Z 4
_cell_length_a 14.0525(3)
_cell_length_b 7.81340(10)
_cell_length_c 12.8242(2)
_cell_measurement_reflns_used 11022
_cell_measurement_temperature 129.9(1)
_cell_measurement_theta_max 29.5640
_cell_measurement_theta_min 2.8947
_cell_volume 1407.34(4)
_computing_cell_refinement
;
CrysAlisPro, Agilent Technologies,
Version 1.171.36.20 (release 27-06-2012 CrysAlis171 .NET)
(compiled Jul 11 2012,15:38:31)
;
_computing_data_collection
;
CrysAlisPro, Agilent Technologies,
Version 1.171.36.20 (release 27-06-2012 CrysAlis171 .NET)
(compiled Jul 11 2012,15:38:31)
;
_computing_data_reduction
;
CrysAlisPro, Agilent Technologies,
Version 1.171.36.20 (release 27-06-2012 CrysAlis171 .NET)
(compiled Jul 11 2012,15:38:31)
;
_computing_molecular_graphics 'Ortep3 (Farrugia, 1997)'
_computing_publication_material 'SHELXL-2013 (Sheldrick, 2013)'
_computing_structure_refinement 'SHELXL-2013 (Sheldrick, 2013)'
_computing_structure_solution 'SIR-92 (ALTOMARE et al., 1994)'
_diffrn_ambient_temperature 129.9(1)
_diffrn_detector_area_resol_mean 10.3756
_diffrn_measured_fraction_theta_full 1.000
_diffrn_measured_fraction_theta_max 0.963
_diffrn_measurement_device_type 'SuperNova, Dual, Cu at zero, Atlas'
_diffrn_radiation_type MoK\a
_diffrn_radiation_wavelength 0.71073
_diffrn_reflns_av_R_equivalents 0.0453
_diffrn_reflns_av_unetI/netI 0.0284
_diffrn_reflns_Laue_measured_fraction_full 1.000
_diffrn_reflns_Laue_measured_fraction_max 0.963
_diffrn_reflns_limit_h_max 19
_diffrn_reflns_limit_h_min -19
_diffrn_reflns_limit_k_max 10
_diffrn_reflns_limit_k_min -10
_diffrn_reflns_limit_l_max 17
_diffrn_reflns_limit_l_min -17
_diffrn_reflns_number 33526
_diffrn_reflns_point_group_measured_fraction_full 1.000
_diffrn_reflns_point_group_measured_fraction_max 0.963
_diffrn_reflns_theta_full 25.242
_diffrn_reflns_theta_max 29.629
_diffrn_reflns_theta_min 2.901
_diffrn_source 'SuperNova (Mo) X-ray Source'
_exptl_absorpt_coefficient_mu 0.120
_exptl_absorpt_correction_T_max 1.00000
_exptl_absorpt_correction_T_min 0.89414
_exptl_absorpt_correction_type multi-scan
_exptl_absorpt_process_details
;
CrysAlisPro, Agilent Technologies,
Version 1.171.36.20 (release 27-06-2012 CrysAlis171 .NET)
(compiled Jul 11 2012,15:38:31)
Empirical absorption correction using spherical harmonics,
 implemented in SCALE3 ABSPACK scaling algorithm.
;
_exptl_crystal_colour red
_exptl_crystal_density_diffrn 1.474
_exptl_crystal_description plate
_exptl_crystal_F_000 656
_exptl_crystal_size_max 0.250
_exptl_crystal_size_mid 0.200
_exptl_crystal_size_min 0.050
_refine_diff_density_max 0.349
_refine_diff_density_min -0.241
_refine_diff_density_rms 0.048
_refine_ls_extinction_method none
_refine_ls_goodness_of_fit_ref 1.052
_refine_ls_hydrogen_treatment mixed
_refine_ls_matrix_type full
_refine_ls_number_parameters 244
_refine_ls_number_reflns 3819
_refine_ls_number_restraints 4
_refine_ls_restrained_S_all 1.055
_refine_ls_R_factor_all 0.0581
_refine_ls_R_factor_gt 0.0400
_refine_ls_shift/su_max 0.000
_refine_ls_shift/su_mean 0.000
_refine_ls_structure_factor_coef Fsqd
_refine_ls_weighting_details 'w=1/[\s^2^(Fo^2^)+(0.0353P)^2^+0.6885P] where P=(Fo^2^+2Fc^2^)/3'
_refine_ls_weighting_scheme calc
_refine_ls_wR_factor_gt 0.0888
_refine_ls_wR_factor_ref 0.0989
_reflns_Friedel_coverage 0.000
_reflns_number_gt 2992
_reflns_number_total 3819
_reflns_threshold_expression 'I > 2\s(I)'
_cod_data_source_file yc5016.cif
_cod_data_source_block I
_cod_database_code 1550520
_shelx_space_group_comment
;
The symmetry employed for this shelxl refinement is uniquely defined
by the following loop, which should always be used as a source of
symmetry information in preference to the above space-group names.
They are only intended as comments.
;
_shelx_estimated_absorpt_t_min 0.971
_shelx_estimated_absorpt_t_max 0.994

loop_
_space_group_symop_operation_xyz
'x, y, z'
'-x, y+1/2, -z+1/2'
'-x, -y, -z'
'x, -y-1/2, z-1/2'

loop_
_atom_site_label
_atom_site_type_symbol
_atom_site_fract_x
_atom_site_fract_y
_atom_site_fract_z
_atom_site_U_iso_or_equiv
_atom_site_adp_type
_atom_site_occupancy
_atom_site_site_symmetry_order
_atom_site_calc_flag
_atom_site_refinement_flags_posn
_atom_site_refinement_flags_adp
_atom_site_refinement_flags_occupancy
N1A N 0.44593(8) -0.28598(14) 0.49901(8) 0.0165(2) Uani 1 1 d . . .
H1A H 0.4668(11) -0.368(2) 0.5428(12) 0.020 Uiso 1 1 d . U .
C2A C 0.45330(8) -0.32195(16) 0.39505(9) 0.0160(2) Uani 1 1 d . . .
O2A O 0.48144(7) -0.46154(12) 0.36480(7) 0.0221(2) Uani 1 1 d . . .
N3A N 0.42585(8) -0.19541(14) 0.32668(8) 0.0179(2) Uani 1 1 d . . .
H3A H 0.4278(11) -0.219(2) 0.2627(13) 0.021 Uiso 1 1 d . U .
C4A C 0.38382(9) -0.04133(16) 0.35312(10) 0.0180(3) Uani 1 1 d . . .
O4A O 0.35364(7) 0.05371(12) 0.28348(7) 0.0242(2) Uani 1 1 d . . .
C5A C 0.37748(9) -0.00909(16) 0.46473(10) 0.0180(3) Uani 1 1 d . . .
C6A C 0.40642(9) -0.14052(16) 0.53962(10) 0.0173(3) Uani 1 1 d . . .
O6A O 0.39824(7) -0.12960(13) 0.63480(7) 0.0248(2) Uani 1 1 d . . .
O1A O 0.31632(10) 0.25591(19) 0.45717(10) 0.0251(3) Uani 0.7576 1 d . . P
N2A N 0.34300(14) 0.1290(2) 0.51429(18) 0.0178(4) Uani 0.7576 1 d . . P
O1A1 O 0.3333(3) 0.2005(6) 0.5646(3) 0.0244(9) Uani 0.2424 1 d . . P
N2A1 N 0.3424(4) 0.1532(9) 0.4686(5) 0.0194(13) Uani 0.2424 1 d . . P
C1B C 0.14152(9) -0.24728(17) 0.40083(10) 0.0209(3) Uani 1 1 d . . .
O1B O 0.23117(7) -0.31704(13) 0.41388(8) 0.0255(2) Uani 1 1 d D . .
H1B H 0.2350(12) -0.3575(19) 0.4729(8) 0.031 Uiso 1 1 d D U .
C2B C 0.06716(10) -0.29114(18) 0.46449(11) 0.0239(3) Uani 1 1 d . . .
H2B H 0.077424 -0.369202 0.520528 0.036 Uiso 1 1 calc R U .
C3B C -0.02245(10) -0.21983(18) 0.44552(11) 0.0245(3) Uani 1 1 d . . .
H3B H -0.073137 -0.250039 0.489194 0.037 Uiso 1 1 calc R U .
C4B C -0.03944(9) -0.10532(17) 0.36404(11) 0.0213(3) Uani 1 1 d . . .
C5B C 0.03621(10) -0.06229(18) 0.30139(11) 0.0258(3) Uani 1 1 d . . .
H5B H 0.026028 0.015747 0.245334 0.039 Uiso 1 1 calc R U .
C6B C 0.12612(10) -0.13160(18) 0.31959(12) 0.0263(3) Uani 1 1 d . . .
H6B H 0.177086 -0.100088 0.276628 0.040 Uiso 1 1 calc R U .
N2B N -0.28875(8) -0.09576(16) 0.23665(10) 0.0212(2) Uani 1 1 d . . .
H23 H -0.3193(11) -0.176(2) 0.1982(13) 0.025 Uiso 1 1 d . U .
H22 H -0.2845(11) 0.003(2) 0.1975(13) 0.025 Uiso 1 1 d . U .
H21 H -0.3229(12) -0.072(2) 0.2945(13) 0.025 Uiso 1 1 d . U .
C8B C -0.19064(9) -0.15715(17) 0.26468(11) 0.0212(3) Uani 1 1 d . . .
H8B1 H -0.153955 -0.168028 0.200391 0.032 Uiso 1 1 calc R U .
H8B2 H -0.194529 -0.271958 0.296921 0.032 Uiso 1 1 calc R U .
C7B C -0.13847(10) -0.03643(18) 0.33998(11) 0.0235(3) Uani 1 1 d . . .
H7B1 H -0.134204 0.078859 0.308449 0.035 Uiso 1 1 calc R U .
H7B2 H -0.173895 -0.026619 0.405203 0.035 Uiso 1 1 calc R U .
O1W O 0.25938(8) -0.49814(13) 0.58448(8) 0.0258(2) Uani 1 1 d D . .
H2W H 0.2945(14) -0.485(3) 0.6382(12) 0.066(7) Uiso 1 1 d D . .
H1W H 0.2820(16) -0.5936(16) 0.5631(13) 0.068(7) Uiso 1 1 d D . .

loop_
_atom_site_aniso_label
_atom_site_aniso_U_11
_atom_site_aniso_U_22
_atom_site_aniso_U_33
_atom_site_aniso_U_23
_atom_site_aniso_U_13
_atom_site_aniso_U_12
N1A 0.0198(5) 0.0163(5) 0.0132(5) 0.0008(4) -0.0008(4) 0.0025(4)
C2A 0.0150(6) 0.0189(6) 0.0141(6) 0.0006(4) 0.0004(4) 0.0001(5)
O2A 0.0309(5) 0.0200(5) 0.0156(4) -0.0016(3) 0.0012(4) 0.0068(4)
N3A 0.0223(5) 0.0196(5) 0.0117(5) 0.0017(4) 0.0010(4) 0.0024(4)
C4A 0.0145(6) 0.0182(6) 0.0214(6) 0.0028(5) 0.0008(5) -0.0006(5)
O4A 0.0252(5) 0.0237(5) 0.0237(5) 0.0078(4) -0.0005(4) 0.0041(4)
C5A 0.0158(6) 0.0169(6) 0.0213(6) -0.0015(5) 0.0002(5) -0.0009(5)
C6A 0.0146(6) 0.0196(6) 0.0178(6) -0.0035(5) 0.0003(5) -0.0010(5)
O6A 0.0323(5) 0.0265(5) 0.0157(5) -0.0038(4) 0.0023(4) 0.0047(4)
O1A 0.0365(8) 0.0173(6) 0.0214(7) 0.0040(5) -0.0010(5) 0.0091(6)
N2A 0.0204(8) 0.0159(9) 0.0170(10) 0.0020(9) -0.0004(9) 0.0016(6)
O1A1 0.031(2) 0.027(2) 0.015(2) -0.0074(18) 0.0077(16) 0.0048(18)
N2A1 0.018(2) 0.025(4) 0.014(3) 0.004(3) -0.004(3) -0.004(2)
C1B 0.0184(6) 0.0204(6) 0.0238(7) -0.0012(5) -0.0022(5) -0.0015(5)
O1B 0.0192(5) 0.0294(5) 0.0278(5) 0.0054(4) -0.0011(4) 0.0019(4)
C2B 0.0247(7) 0.0267(7) 0.0201(6) 0.0041(5) -0.0010(5) -0.0020(5)
C3B 0.0218(7) 0.0294(7) 0.0223(7) 0.0003(5) 0.0029(5) -0.0029(6)
C4B 0.0196(6) 0.0203(6) 0.0239(7) -0.0036(5) -0.0017(5) -0.0017(5)
C5B 0.0252(7) 0.0242(7) 0.0279(7) 0.0067(6) -0.0021(6) -0.0020(6)
C6B 0.0212(7) 0.0281(7) 0.0300(8) 0.0066(6) 0.0034(6) -0.0034(6)
N2B 0.0188(6) 0.0239(6) 0.0210(6) -0.0042(5) -0.0007(4) 0.0014(5)
C8B 0.0178(6) 0.0220(6) 0.0239(7) -0.0021(5) -0.0009(5) 0.0027(5)
C7B 0.0209(7) 0.0228(6) 0.0266(7) -0.0035(5) -0.0024(5) 0.0009(5)
O1W 0.0304(6) 0.0238(5) 0.0232(5) -0.0025(4) -0.0010(4) 0.0046(4)

loop_
_atom_type_symbol
_atom_type_description
_atom_type_scat_dispersion_real
_atom_type_scat_dispersion_imag
_atom_type_scat_source
C C 0.0033 0.0016 'International Tables Vol C Tables 4.2.6.8 and 6.1.1.4'
H H 0.0000 0.0000 'International Tables Vol C Tables 4.2.6.8 and 6.1.1.4'
N N 0.0061 0.0033 'International Tables Vol C Tables 4.2.6.8 and 6.1.1.4'
O O 0.0106 0.0060 'International Tables Vol C Tables 4.2.6.8 and 6.1.1.4'

loop_
_geom_angle_atom_site_label_1
_geom_angle_atom_site_label_2
_geom_angle_atom_site_label_3
_geom_angle
C2A N1A C6A 125.62(11)
C2A N1A H1A 115.6(10)
C6A N1A H1A 118.8(10)
O2A C2A N3A 121.77(11)
O2A C2A N1A 121.68(11)
N3A C2A N1A 116.53(11)
C2A N3A C4A 125.70(11)
C2A N3A H3A 116.8(11)
C4A N3A H3A 116.9(11)
O4A C4A N3A 119.16(12)
O4A C4A C5A 125.39(12)
N3A C4A C5A 115.43(11)
N2A C5A N2A1 26.2(2)
N2A C5A C6A 110.49(14)
N2A1 C5A C6A 136.6(3)
N2A C5A C4A 129.35(14)
N2A1 C5A C4A 103.3(3)
C6A C5A C4A 120.08(11)
O6A C6A N1A 118.95(12)
O6A C6A C5A 124.88(12)
N1A C6A C5A 116.17(11)
N2A1 O1A N2A 25.7(4)
N2A1 O1A O1A1 61.5(4)
N2A O1A O1A1 36.23(18)
N2A1 N2A O1A1 120.8(9)
N2A1 N2A O1A 39.0(7)
O1A1 N2A O1A 82.9(3)
N2A1 N2A C5A 78.0(8)
O1A1 N2A C5A 158.8(4)
O1A N2A C5A 116.9(2)
N2A O1A1 N2A1 24.1(4)
N2A O1A1 O1A 60.9(3)
N2A1 O1A1 O1A 37.3(3)
N2A N2A1 O1A 115.2(10)
N2A N2A1 O1A1 35.1(6)
O1A N2A1 O1A1 81.2(5)
N2A N2A1 C5A 75.8(8)
O1A N2A1 C5A 168.1(7)
O1A1 N2A1 C5A 110.3(5)
O1B C1B C2B 122.21(12)
O1B C1B C6B 117.88(12)
C2B C1B C6B 119.90(13)
C1B O1B H1B 107.3(12)
C1B C2B C3B 119.47(13)
C1B C2B H2B 120.3
C3B C2B H2B 120.3
C2B C3B C4B 121.44(13)
C2B C3B H3B 119.3
C4B C3B H3B 119.3
C3B C4B C5B 118.20(13)
C3B C4B C7B 121.07(12)
C5B C4B C7B 120.64(12)
C6B C5B C4B 121.08(13)
C6B C5B H5B 119.5
C4B C5B H5B 119.5
C5B C6B C1B 119.89(13)
C5B C6B H6B 120.1
C1B C6B H6B 120.1
C8B N2B H23 109.2(10)
C8B N2B H22 108.9(10)
H23 N2B H22 108.8(14)
C8B N2B H21 111.9(10)
H23 N2B H21 109.4(15)
H22 N2B H21 108.5(14)
N2B C8B C7B 112.09(11)
N2B C8B H8B1 109.2
C7B C8B H8B1 109.2
N2B C8B H8B2 109.2
C7B C8B H8B2 109.2
H8B1 C8B H8B2 107.9
C4B C7B C8B 109.25(11)
C4B C7B H7B1 109.8
C8B C7B H7B1 109.8
C4B C7B H7B2 109.8
C8B C7B H7B2 109.8
H7B1 C7B H7B2 108.3
H2W O1W H1W 99(2)

loop_
_geom_bond_atom_site_label_1
_geom_bond_atom_site_label_2
_geom_bond_distance
N1A C2A 1.3697(15)
N1A C6A 1.3748(16)
N1A H1A 0.893(16)
C2A O2A 1.2273(15)
C2A N3A 1.3687(16)
N3A C4A 1.3878(17)
N3A H3A 0.842(17)
C4A O4A 1.2266(15)
C4A C5A 1.4589(18)
C5A N2A 1.350(2)
C5A N2A1 1.362(7)
C5A C6A 1.4550(18)
C6A O6A 1.2326(15)
O1A N2A1 0.893(7)
O1A N2A 1.282(2)
O1A O1A1 1.456(4)
N2A N2A1 0.615(5)
N2A O1A1 0.867(4)
O1A1 N2A1 1.295(7)
C1B O1B 1.3778(16)
C1B C2B 1.3896(19)
C1B C6B 1.3910(19)
O1B H1B 0.821(9)
C2B C3B 1.3911(19)
C2B H2B 0.9500
C3B C4B 1.3905(19)
C3B H3B 0.9500
C4B C5B 1.3941(19)
C4B C7B 1.5146(18)
C5B C6B 1.387(2)
C5B H5B 0.9500
C6B H6B 0.9500
N2B C8B 1.4927(17)
N2B H23 0.897(17)
N2B H22 0.924(17)
N2B H21 0.915(17)
C8B C7B 1.5212(18)
C8B H8B1 0.9900
C8B H8B2 0.9900
C7B H7B1 0.9900
C7B H7B2 0.9900
O1W H2W 0.841(10)
O1W H1W 0.860(9)

loop_
_geom_hbond_atom_site_label_D
_geom_hbond_atom_site_label_H
_geom_hbond_atom_site_label_A
_geom_hbond_distance_DH
_geom_hbond_distance_HA
_geom_hbond_distance_DA
_geom_hbond_angle_DHA
_geom_hbond_site_symmetry_A
_geom_hbond_publ_flag
N1A H1A O2A 0.893(16) 1.913(17) 2.8050(14) 176.8(14) 3_646 yes
N3A H3A O6A 0.842(17) 2.055(17) 2.8309(15) 153.0(15) 4 yes
O1B H1B O1W 0.821(9) 1.827(9) 2.6249(14) 163.5(16) . yes
N2B H23 O4A 0.897(17) 2.182(17) 2.8956(16) 136.0(14) 2_545 yes
N2B H23 O1A 0.897(17) 2.065(17) 2.7585(18) 133.4(14) 2_545 yes
N2B H23 N2A1 0.897(17) 2.535(19) 3.349(7) 151.4(14) 2_545 yes
N2B H22 O1B 0.924(17) 2.156(18) 3.0372(16) 159.1(14) 2 yes
N2B H21 O6A 0.915(17) 2.120(17) 2.8895(15) 141.1(14) 3_556 yes
N2B H21 N2A 0.915(17) 2.517(17) 3.318(3) 146.4(13) 3_556 yes
N2B H21 O1A1 0.915(17) 2.076(17) 2.768(4) 131.5(14) 3_556 yes
C8B H8B2 O1W 0.99 2.54 3.4713(17) 156.4 3_546 yes
O1W H2W O4A 0.841(10) 2.086(13) 2.8701(14) 155(2) 4_556 yes
O1W H1W O1A 0.860(9) 1.871(13) 2.6613(17) 152.1(16) 1_545 yes
O1W H1W N2A 0.860(9) 2.420(9) 3.278(2) 176.0(16) 1_545 yes
O1W H1W O1A1 0.860(9) 1.763(10) 2.590(5) 160.7(17) 1_545 yes
O1W H1W N2A1 0.860(9) 2.483(13) 3.332(7) 169.4(15) 1_545 yes

loop_
_geom_torsion_atom_site_label_1
_geom_torsion_atom_site_label_2
_geom_torsion_atom_site_label_3
_geom_torsion_atom_site_label_4
_geom_torsion
C6A N1A C2A O2A -173.09(12)
C6A N1A C2A N3A 5.64(18)
O2A C2A N3A C4A 172.72(12)
N1A C2A N3A C4A -6.00(18)
C2A N3A C4A O4A -172.53(12)
C2A N3A C4A C5A 5.95(18)
O4A C4A C5A N2A -3.4(2)
N3A C4A C5A N2A 178.21(15)
O4A C4A C5A N2A1 -6.9(3)
N3A C4A C5A N2A1 174.7(3)
O4A C4A C5A C6A 173.11(12)
N3A C4A C5A C6A -5.26(17)
C2A N1A C6A O6A 174.94(12)
C2A N1A C6A C5A -5.31(18)
N2A C5A C6A O6A 1.86(19)
N2A1 C5A C6A O6A 4.8(4)
C4A C5A C6A O6A -175.27(12)
N2A C5A C6A N1A -177.87(13)
N2A1 C5A C6A N1A -175.0(4)
C4A C5A C6A N1A 5.00(17)
O1A1 O1A N2A N2A1 -166.6(11)
N2A1 O1A N2A O1A1 166.6(11)
N2A1 O1A N2A C5A -5.2(9)
O1A1 O1A N2A C5A -171.9(4)
C6A C5A N2A N2A1 175.5(6)
C4A C5A N2A N2A1 -7.7(7)
N2A1 C5A N2A O1A1 -153.9(13)
C6A C5A N2A O1A1 21.6(10)
C4A C5A N2A O1A1 -161.6(9)
N2A1 C5A N2A O1A 3.4(6)
C6A C5A N2A O1A 178.87(15)
C4A C5A N2A O1A -4.3(3)
O1A N2A O1A1 N2A1 -9.8(8)
C5A N2A O1A1 N2A1 149.9(15)
N2A1 N2A O1A1 O1A 9.8(8)
C5A N2A O1A1 O1A 159.7(10)
N2A1 O1A O1A1 N2A -6.5(5)
N2A O1A O1A1 N2A1 6.5(5)
O1A1 N2A N2A1 O1A -15.5(12)
C5A N2A N2A1 O1A 175.2(8)
O1A N2A N2A1 O1A1 15.5(12)
C5A N2A N2A1 O1A1 -169.3(5)
O1A1 N2A N2A1 C5A 169.3(5)
O1A N2A N2A1 C5A -175.2(8)
O1A1 O1A N2A1 N2A 8.9(7)
N2A O1A N2A1 O1A1 -8.9(7)
N2A O1A N2A1 C5A 157(4)
O1A1 O1A N2A1 C5A 166(3)
O1A O1A1 N2A1 N2A -165.9(11)
N2A O1A1 N2A1 O1A 165.9(11)
N2A O1A1 N2A1 C5A -11.1(6)
O1A O1A1 N2A1 C5A -176.9(7)
C6A C5A N2A1 N2A -6.1(9)
C4A C5A N2A1 N2A 173.9(6)
N2A C5A N2A1 O1A -159(4)
C6A C5A N2A1 O1A -165(3)
C4A C5A N2A1 O1A 15(3)
N2A C5A N2A1 O1A1 6.5(3)
C6A C5A N2A1 O1A1 0.4(7)
C4A C5A N2A1 O1A1 -179.6(4)
O1B C1B C2B C3B -178.21(12)
C6B C1B C2B C3B 0.6(2)
C1B C2B C3B C4B 0.0(2)
C2B C3B C4B C5B -0.3(2)
C2B C3B C4B C7B 176.34(13)
C3B C4B C5B C6B 0.0(2)
C7B C4B C5B C6B -176.68(13)
C4B C5B C6B C1B 0.6(2)
O1B C1B C6B C5B 177.94(13)
C2B C1B C6B C5B -1.0(2)
C3B C4B C7B C8B -88.26(15)
C5B C4B C7B C8B 88.34(16)
N2B C8B C7B C4B -179.39(11)
